data_4061942
_journal_name_full Organometallics
_journal_year 2003
_chemical_formula_moiety 'C20 H68 Al B4 Li N4 P4'
_chemical_formula_sum 'C20 H68 Al B4 Li N4 P4'
_chemical_formula_weight 565.82
_chemical_melting_point 405.6(10)
_space_group_IT_number 117
_symmetry_cell_setting tetragonal
_symmetry_space_group_name_Hall 'P -4 -2ab'
_symmetry_space_group_name_H-M 'P -4 b 2'
_cell_angle_alpha 90.00
_cell_angle_beta 90.00
_cell_angle_gamma 90.00
_cell_formula_units_Z 2
_cell_length_a 12.6221(14)
_cell_length_b 12.6221(14)
_cell_length_c 12.179(2)
_cell_measurement_temperature 153(2)
_cell_volume 1940.4(5)
_diffrn_ambient_temperature 153(2)
_exptl_crystal_density_diffrn 0.968
_cod_depositor_comments
;
The following automatic conversions were performed:

'_chemical_melting_point' value '131.5-133.5\/oC' was changed to
'405.6(10)' - it was converted from degrees Celsius(C) to Kelvins(K),
the average value was taken and precision was estimated.

Automatic conversion script
Id: cif_fix_values 1646 2011-03-28 12:23:43Z adriana 
;
_cod_database_code 4061942

loop_
_symmetry_equiv_pos_as_xyz
'x, y, z'
'y, -x, -z'
'-x, -y, z'
'-y, x, -z'
'-x+1/2, y+1/2, z'
'y+1/2, x+1/2, -z'
'x+1/2, -y+1/2, z'
'-y+1/2, -x+1/2, -z'

loop_
_atom_site_label
_atom_site_type_symbol
_atom_site_fract_x
_atom_site_fract_y
_atom_site_fract_z
_atom_site_U_iso_or_equiv
_atom_site_adp_type
_atom_site_occupancy
_atom_site_symmetry_multiplicity
_atom_site_calc_flag
_atom_site_refinement_flags
_atom_site_disorder_assembly
_atom_site_disorder_group
B1 B 0.4235(8) 0.6724(8) 0.7622(8) 0.0328(19) Uiso 0.50 1 d P A 1
H1A H 0.3428 0.6914 0.7900 0.050 Uiso 0.50 1 calc PR A 1
H1B H 0.4221 0.5989 0.7138 0.050 Uiso 0.50 1 calc PR A 1
H1C H 0.4538 0.7376 0.7111 0.050 Uiso 0.50 1 calc PR A 1
B1 B 0.3911(8) 0.7017(9) 0.8088(9) 0.039(2) Uiso 0.50 1 d P A 2
H1D H 0.3196 0.6856 0.8577 0.050 Uiso 0.50 1 calc PR A 2
H1E H 0.3859 0.6594 0.7301 0.050 Uiso 0.50 1 calc PR A 2
H1F H 0.3975 0.7873 0.7935 0.050 Uiso 0.50 1 calc PR A 2
P1 P 0.51484(6) 0.65376(7) 0.88850(7) 0.0219(2) Uani 1 1 d . . .
Al1 Al 0.5000 0.5000 1.0000 0.0186(4) Uani 1 4 d S . .
C2 C 0.6178(7) 0.6270(8) 0.7882(7) 0.0366(17) Uiso 0.50 1 d P A 1
H2A H 0.6042 0.5601 0.7534 0.050 Uiso 0.50 1 calc PR A 1
H2B H 0.6854 0.6246 0.8243 0.050 Uiso 0.50 1 calc PR A 1
H2C H 0.6183 0.6821 0.7339 0.050 Uiso 0.50 1 calc PR A 1
C2 C 0.6536(8) 0.6619(8) 0.8474(8) 0.043(2) Uiso 0.50 1 d P A 2
H2D H 0.6678 0.6096 0.7920 0.050 Uiso 0.50 1 calc PR A 2
H2E H 0.6980 0.6491 0.9100 0.050 Uiso 0.50 1 calc PR A 2
H2F H 0.6680 0.7312 0.8185 0.050 Uiso 0.50 1 calc PR A 2
C1 C 0.5001(7) 0.7684(6) 0.9772(6) 0.0326(16) Uiso 0.50 1 d P A 1
H1G H 0.4364 0.7614 1.0197 0.050 Uiso 0.50 1 calc PR A 1
H1H H 0.4962 0.8314 0.9332 0.050 Uiso 0.50 1 calc PR A 1
H1I H 0.5600 0.7730 1.0256 0.050 Uiso 0.50 1 calc PR A 1
C1 C 0.5661(7) 0.7622(7) 0.9709(7) 0.0374(18) Uiso 0.50 1 d P A 2
H1J H 0.5109 0.7889 1.0176 0.050 Uiso 0.50 1 calc PR A 2
H1K H 0.5906 0.8178 0.9235 0.050 Uiso 0.50 1 calc PR A 2
H1L H 0.6238 0.7373 1.0152 0.050 Uiso 0.50 1 calc PR A 2
N1 N 0.6440(4) 0.9725(4) 0.5825(4) 0.0623(15) Uani 1 1 d . . .
C3 C 0.7262(5) 1.0501(7) 0.5606(4) 0.073(2) Uani 1 1 d . B .
H3A H 0.7362 1.0567 0.4828 0.050 Uiso 1 1 calc R . .
H3B H 0.7913 1.0275 0.5941 0.050 Uiso 1 1 calc R . .
H3C H 0.7056 1.1174 0.5905 0.050 Uiso 1 1 calc R . .
C4 C 0.6319(5) 0.9632(5) 0.7033(5) 0.0654(17) Uani 1 1 d . B .
H4A H 0.5789 0.9112 0.7199 0.050 Uiso 1 1 calc R . .
H4B H 0.6110 1.0305 0.7331 0.050 Uiso 1 1 calc R . .
H4C H 0.6982 0.9421 0.7352 0.050 Uiso 1 1 calc R . .
C5 C 0.6942(10) 0.8855(9) 0.5069(12) 0.059(3) Uiso 0.50 1 d P B 1
H5A H 0.7139 0.9155 0.4364 0.050 Uiso 0.50 1 calc PR B 1
H5B H 0.7569 0.8557 0.5409 0.050 Uiso 0.50 1 calc PR B 1
C5 C 0.6577(9) 0.8564(9) 0.5589(8) 0.048(2) Uiso 0.50 1 d P B 2
H5C H 0.7279 0.8332 0.5809 0.050 Uiso 0.50 1 calc PR B 2
H5D H 0.6056 0.8152 0.5990 0.050 Uiso 0.50 1 calc PR B 2
Li1 Li 0.5000 1.0000 0.5000 0.025(2) Uani 1 4 d S . .

loop_
_atom_site_aniso_label
_atom_site_aniso_U_11
_atom_site_aniso_U_22
_atom_site_aniso_U_33
_atom_site_aniso_U_23
_atom_site_aniso_U_13
_atom_site_aniso_U_12
P1 0.0211(4) 0.0204(4) 0.0242(3) 0.0042(4) -0.0019(4) -0.0020(3)
Al1 0.0170(5) 0.0170(5) 0.0218(9) 0.000 0.000 0.000
N1 0.055(3) 0.057(3) 0.074(3) -0.022(2) -0.042(2) 0.026(2)
C3 0.053(4) 0.124(6) 0.041(2) 0.005(3) -0.016(3) 0.010(4)
C4 0.045(3) 0.068(4) 0.083(4) 0.027(3) -0.022(3) 0.005(3)
Li1 0.024(3) 0.024(3) 0.026(5) 0.000 0.000 0.005(5)

loop_
_geom_bond_atom_site_label_1
_geom_bond_atom_site_label_2
_geom_bond_distance
_geom_bond_site_symmetry_2
_geom_bond_publ_flag
B1 P1 1.936(9) . ?
B1 H1A 1.1000 . ?
B1 H1B 1.1000 . ?
B1 H1C 1.1000 . ?
B1 P1 1.936(10) . ?
B1 H1D 1.1000 . ?
B1 H1E 1.1000 . ?
B1 H1F 1.1000 . ?
P1 C1 1.815(7) . ?
P1 C2 1.816(9) . ?
P1 C1 1.817(9) . ?
P1 C2 1.824(10) . ?
P1 Al1 2.3760(9) . ?
Al1 P1 2.3760(9) 4_657 ?
Al1 P1 2.3761(9) 2_567 ?
Al1 P1 2.3761(9) 3_665 ?
C2 H2A 0.9600 . ?
C2 H2B 0.9600 . ?
C2 H2C 0.9600 . ?
C2 H2D 0.9600 . ?
C2 H2E 0.9600 . ?
C2 H2F 0.9600 . ?
C1 H1G 0.9600 . ?
C1 H1H 0.9600 . ?
C1 H1I 0.9600 . ?
C1 H1J 0.9600 . ?
C1 H1K 0.9600 . ?
C1 H1L 0.9600 . ?
N1 C3 1.452(8) . ?
N1 C4 1.484(7) . ?
N1 C5 1.503(12) . ?
N1 C5 1.567(13) . ?
N1 Li1 2.105(4) . ?
C3 H3A 0.9600 . ?
C3 H3B 0.9600 . ?
C3 H3C 0.9600 . ?
C4 H4A 0.9600 . ?
C4 H4B 0.9600 . ?
C4 H4C 0.9600 . ?
C5 C5 1.43(2) 8_666 ?
C5 H5A 0.9700 . ?
C5 H5B 0.9700 . ?
C5 C5 1.46(2) 8_666 ?
C5 Li1 2.787(10) . ?
C5 H5C 0.9700 . ?
C5 H5D 0.9700 . ?
Li1 N1 2.105(4) 8_666 ?
Li1 N1 2.105(4) 6_456 ?
Li1 N1 2.105(4) 3_675 ?
Li1 C5 2.787(10) 3_675 ?
Li1 C5 2.787(10) 8_666 ?
Li1 C5 2.787(10) 6_456 ?
